data_4135135
loop_
_publ_author_name
'Andres, R\'emi'
'Wang, Qian'
'Zhu, Jieping'

_publ_section_title
;
 Asymmetric Total Synthesis of (-)-Arborisidine and
 (-)-19-epi-Arborisidine Enabled by a Catalytic Enantioselective
 Pictet-Spengler Reaction.
;
_journal_name_full 'Journal of the American Chemical Society'
_journal_paper_doi 10.1021/jacs.0c05804
_journal_year 2020
_chemical_formula_moiety 'C20 H25 I N2 O3'
_chemical_formula_sum 'C20 H25 I N2 O3'
_chemical_formula_weight 468.32
_space_group_crystal_system triclinic
_space_group_IT_number 2
_space_group_name_Hall '-P 1'
_space_group_name_H-M_alt 'P -1'
_atom_sites_solution_hydrogens mixed
_atom_sites_solution_primary dual
_atom_sites_solution_secondary difmap
_audit_creation_method SHELXL-2018/3
_cell_angle_alpha 102.988(3)
_cell_angle_beta 97.945(3)
_cell_angle_gamma 96.625(3)
_cell_formula_units_Z 4
_cell_length_a 11.5067(4)
_cell_length_b 11.7673(4)
_cell_length_c 15.5305(5)
_cell_measurement_reflns_used 8495
_cell_measurement_temperature 140.00(10)
_cell_measurement_theta_max 72.4940
_cell_measurement_theta_min 3.8520
_cell_volume 2005.91(12)
_computing_cell_refinement 'CrysAlisPro 1.171.40.69a (Rigaku OD, 2020)'
_computing_data_collection 'CrysAlisPro 1.171.40.69a (Rigaku OD, 2020)'
_computing_data_reduction 'CrysAlisPro 1.171.40.69a (Rigaku OD, 2020)'
_computing_molecular_graphics 'Mercury 4.3.0 (CCDC, 2019)'
_computing_publication_material 'CIFTab (Sheldrick, 2016)'
_computing_structure_refinement 'SHELXL-2018/3 (Sheldrick, 2018)'
_computing_structure_solution 'SHELXT 2018/2 (Sheldrick, 2018)'
_diffrn_ambient_environment N~2~
_diffrn_ambient_temperature 140.00(10)
_diffrn_detector 'CCD plate'
_diffrn_detector_area_resol_mean 10.2665
_diffrn_detector_type Atlas
_diffrn_measured_fraction_theta_full 0.999
_diffrn_measured_fraction_theta_max 0.970
_diffrn_measurement_details
;
List of Runs (angles in degrees, time in seconds):

  # Type    Start    End  Width  t~exp~   \w     \q     \k     \f   Frames
--------------------------------------------------------------------------
  1  \w    -68.00  30.00   1.00    1.00    --  -43.01  57.00 -60.00   98
  2  \w    -53.00  -6.00   1.00    1.00    --  -43.01 125.00  60.00   47
  3  \w   -108.00 -19.00   1.00    1.00    --  -43.01 -57.00 150.00   89
  4  \w    -21.00  72.00   1.00    1.00    --   43.01 -77.00  30.00   93
  5  \w     35.00 107.00   1.00    2.00    --  103.80 -94.00  30.00   72
  6  \w    131.00 177.00   1.00    2.00    --  103.80  77.00  60.00   46
  7  \w     44.00 129.00   1.00    2.00    --  103.80 -30.00 120.00   85
  8  \w     65.00 107.00   1.00    2.00    --  103.80-111.00 150.00   42
  9  \w    139.00 175.00   1.00    2.00    --  103.80 111.00  30.00   36
 10  \w     29.00 155.00   1.00    2.00    --  103.80 -15.00 -30.00  126
 11  \w    153.00 178.00   1.00    2.00    --  103.80 111.00   0.00   25
 12  \w     27.00  85.00   1.00    2.00    --  103.80 -94.00-180.00   58
 13  \w     59.00 106.00   1.00    2.00    --  103.80-111.00-120.00   47
 14  \w    119.00 175.00   1.00    2.00    --  103.80 111.00  90.00   56
 15  \w     84.00 174.00   1.00    2.00    --  103.80  45.00 150.00   90
 16  \w     59.00 131.00   1.00    2.00    --  103.80 -61.00   0.00   72
 17  \w     69.00 127.00   1.00    2.00    --  103.80-144.00  28.16   58
;
_diffrn_measurement_device 'four-circle diffractometer'
_diffrn_measurement_device_type 'SuperNova, Dual, Cu at home/near, Atlas'
_diffrn_measurement_method '\w scans'
_diffrn_radiation_monochromator mirror
_diffrn_radiation_probe x-ray
_diffrn_radiation_type 'Cu K\a'
_diffrn_radiation_wavelength 1.54184
_diffrn_reflns_av_R_equivalents 0.0215
_diffrn_reflns_av_unetI/netI 0.0241
_diffrn_reflns_Laue_measured_fraction_full 0.999
_diffrn_reflns_Laue_measured_fraction_max 0.970
_diffrn_reflns_limit_h_max 14
_diffrn_reflns_limit_h_min -14
_diffrn_reflns_limit_k_max 14
_diffrn_reflns_limit_k_min -10
_diffrn_reflns_limit_l_max 15
_diffrn_reflns_limit_l_min -19
_diffrn_reflns_number 14901
_diffrn_reflns_point_group_measured_fraction_full 0.999
_diffrn_reflns_point_group_measured_fraction_max 0.970
_diffrn_reflns_theta_full 67.684
_diffrn_reflns_theta_max 72.657
_diffrn_reflns_theta_min 3.900
_diffrn_source 'micro-focus sealed X-ray tube'
_diffrn_source_type 'SuperNova (Cu) X-ray Source'
_exptl_absorpt_coefficient_mu 12.717
_exptl_absorpt_correction_T_max 0.224
_exptl_absorpt_correction_T_min 0.049
_exptl_absorpt_correction_type analytical
_exptl_absorpt_process_details
;
CrysAlisPro 1.171.40.69a (Rigaku Oxford Diffraction, 2020)
Analytical numeric absorption correction using a multifaceted crystal
model based on expressions derived by R.C. Clark & J.S. Reid.
(Clark, R. C. & Reid, J. S. (1995). Acta Cryst. A51, 887-897)
Empirical absorption correction using spherical harmonics,
 implemented in SCALE3 ABSPACK scaling algorithm.
;
_exptl_crystal_colour 'clear intense yellow'
_exptl_crystal_density_diffrn 1.551
_exptl_crystal_description prism
_exptl_crystal_F_000 944
_exptl_crystal_size_max 0.451
_exptl_crystal_size_mid 0.323
_exptl_crystal_size_min 0.258
_refine_diff_density_max 0.876
_refine_diff_density_min -1.154
_refine_diff_density_rms 0.085
_refine_ls_extinction_coef 0.00071(7)
_refine_ls_extinction_expression Fc^*^=kFc[1+0.001xFc^2^\l^3^/sin(2\q)]^-1/4^
_refine_ls_extinction_method 'SHELXL-2018/3 (Sheldrick 2018)'
_refine_ls_goodness_of_fit_ref 1.031
_refine_ls_hydrogen_treatment mixed
_refine_ls_matrix_type full
_refine_ls_number_parameters 488
_refine_ls_number_reflns 7744
_refine_ls_number_restraints 0
_refine_ls_restrained_S_all 1.031
_refine_ls_R_factor_all 0.0327
_refine_ls_R_factor_gt 0.0315
_refine_ls_shift/su_max 0.001
_refine_ls_shift/su_mean 0.000
_refine_ls_structure_factor_coef Fsqd
_refine_ls_weighting_details 'w=1/[\s^2^(Fo^2^)+(0.0576P)^2^+0.5918P] where P=(Fo^2^+2Fc^2^)/3'
_refine_ls_weighting_scheme calc
_refine_ls_wR_factor_gt 0.0836
_refine_ls_wR_factor_ref 0.0846
_reflns_Friedel_coverage 0.000
_reflns_number_gt 7418
_reflns_number_total 7744
_reflns_threshold_expression 'I > 2\s(I)'
_cod_data_source_file ja0c05804_si_012.cif
_cod_data_source_block randres-6rat121-1-p2b
_cod_original_cell_volume 2005.90(12)
_cod_database_code 4135135
_shelx_shelxl_version_number 2018/3
_shelx_space_group_comment
;
The symmetry employed for this shelxl refinement is uniquely defined
by the following loop, which should always be used as a source of
symmetry information in preference to the above space-group names.
They are only intended as comments.
;
_shelx_estimated_absorpt_t_min 0.069
_shelx_estimated_absorpt_t_max 0.138

loop_
_space_group_symop_operation_xyz
'x, y, z'
'-x, -y, -z'

loop_
_atom_site_label
_atom_site_type_symbol
_atom_site_fract_x
_atom_site_fract_y
_atom_site_fract_z
_atom_site_U_iso_or_equiv
_atom_site_adp_type
_atom_site_occupancy
_atom_site_site_symmetry_order
_atom_site_calc_flag
_atom_site_refinement_flags_posn
_atom_site_refinement_flags_adp
_atom_site_refinement_flags_occupancy
_atom_site_disorder_assembly
_atom_site_disorder_group
I1 I 0.73905(2) 0.42946(2) -0.13056(2) 0.03782(7) Uani 1 1 d . . . . .
O1 O 0.58262(15) 0.41857(17) 0.04543(14) 0.0353(4) Uani 1 1 d . . . . .
O2 O 0.79492(16) 0.39332(16) 0.19036(13) 0.0335(4) Uani 1 1 d . . . . .
O3 O 0.96884(15) 0.50306(15) 0.27061(12) 0.0315(4) Uani 1 1 d . . . . .
N1 N 0.65740(17) 0.68938(18) 0.01302(14) 0.0263(4) Uani 1 1 d . . . . .
N2 N 0.85910(16) 0.57270(17) 0.16892(14) 0.0260(4) Uani 1 1 d . . . . .
C1 C 0.7390(2) 0.5748(2) 0.12146(16) 0.0247(4) Uani 1 1 d . . . . .
C2 C 0.75229(19) 0.66204(19) 0.06475(15) 0.0238(4) Uani 1 1 d . . . . .
C3 C 0.7000(2) 0.7695(2) -0.03153(16) 0.0259(4) Uani 1 1 d . . . . .
C4 C 0.6388(2) 0.8268(2) -0.08866(17) 0.0322(5) Uani 1 1 d . . . . .
H4 H 0.554855 0.809991 -0.105091 0.039 Uiso 1 1 calc R U . . .
C5 C 0.7052(2) 0.9092(2) -0.12053(18) 0.0360(5) Uani 1 1 d . . . . .
H5 H 0.666023 0.950785 -0.158769 0.043 Uiso 1 1 calc R U . . .
C6 C 0.8298(2) 0.9324(2) -0.09722(18) 0.0350(5) Uani 1 1 d . . . . .
H6 H 0.873266 0.988032 -0.121193 0.042 Uiso 1 1 calc R U . . .
C7 C 0.8898(2) 0.8761(2) -0.04038(17) 0.0295(5) Uani 1 1 d . . . . .
H7 H 0.973854 0.892843 -0.024754 0.035 Uiso 1 1 calc R U . . .
C8 C 0.8247(2) 0.7938(2) -0.00605(16) 0.0256(4) Uani 1 1 d . . . . .
C9 C 0.8556(2) 0.7246(2) 0.05614(16) 0.0258(4) Uani 1 1 d . . . . .
C10 C 0.9712(2) 0.7217(2) 0.11168(18) 0.0296(5) Uani 1 1 d . . . . .
H10A H 1.019863 0.800872 0.128973 0.035 Uiso 1 1 calc R U . . .
H10B H 1.015756 0.665542 0.077245 0.035 Uiso 1 1 calc R U . . .
C11 C 0.9448(2) 0.6827(2) 0.19514(17) 0.0291(5) Uani 1 1 d . . . . .
H11A H 1.019142 0.669850 0.229506 0.035 Uiso 1 1 calc R U . . .
H11B H 0.911618 0.745243 0.234026 0.035 Uiso 1 1 calc R U . . .
C12 C 0.6548(2) 0.6082(2) 0.18735(18) 0.0325(5) Uani 1 1 d . . . . .
H12A H 0.647939 0.549774 0.223191 0.049 Uiso 1 1 calc R U . . .
H12B H 0.576444 0.610059 0.154190 0.049 Uiso 1 1 calc R U . . .
H12C H 0.685956 0.686240 0.227048 0.049 Uiso 1 1 calc R U . . .
C13 C 0.68768(19) 0.4540(2) 0.05600(16) 0.0259(4) Uani 1 1 d . . . . .
C14 C 0.7663(2) 0.3856(2) -0.00084(17) 0.0283(5) Uani 1 1 d . . . . .
H14 H 0.851395 0.410996 0.028156 0.034 Uiso 1 1 calc R U . . .
C15 C 0.7343(3) 0.2529(2) -0.0147(2) 0.0437(6) Uani 1 1 d . . . . .
H15A H 0.651679 0.227860 -0.044882 0.066 Uiso 1 1 calc R U . . .
H15B H 0.743907 0.232896 0.043527 0.066 Uiso 1 1 calc R U . . .
H15C H 0.786715 0.212461 -0.051798 0.066 Uiso 1 1 calc R U . . .
C16 C 0.8691(2) 0.4818(2) 0.20975(16) 0.0281(5) Uani 1 1 d . . . . .
C17 C 1.0159(2) 0.4067(2) 0.30460(17) 0.0294(5) Uani 1 1 d . . . . .
C18 C 1.1296(2) 0.4731(3) 0.36674(19) 0.0371(6) Uani 1 1 d . . . . .
H18A H 1.178265 0.515379 0.333439 0.056 Uiso 1 1 calc R U . . .
H18B H 1.174121 0.416837 0.389603 0.056 Uiso 1 1 calc R U . . .
H18C H 1.109363 0.529650 0.417069 0.056 Uiso 1 1 calc R U . . .
C19 C 0.9308(2) 0.3536(3) 0.35652(19) 0.0390(6) Uani 1 1 d . . . . .
H19A H 0.909130 0.416686 0.401547 0.059 Uiso 1 1 calc R U . . .
H19B H 0.969193 0.299274 0.386409 0.059 Uiso 1 1 calc R U . . .
H19C H 0.859184 0.310437 0.315141 0.059 Uiso 1 1 calc R U . . .
C20 C 1.0429(3) 0.3159(2) 0.2272(2) 0.0393(6) Uani 1 1 d . . . . .
H20A H 0.968528 0.275646 0.187943 0.059 Uiso 1 1 calc R U . . .
H20B H 1.084568 0.258051 0.250340 0.059 Uiso 1 1 calc R U . . .
H20C H 1.093083 0.355137 0.193064 0.059 Uiso 1 1 calc R U . . .
I2 I 0.77640(2) 1.16915(2) 0.53489(2) 0.04097(8) Uani 1 1 d . . . . .
O4 O 0.92568(14) 0.93604(16) 0.56662(13) 0.0323(4) Uani 1 1 d . . . . .
O5 O 0.70796(15) 0.78479(15) 0.61797(12) 0.0306(3) Uani 1 1 d . . . . .
O6 O 0.52663(14) 0.68104(15) 0.54917(11) 0.0281(3) Uani 1 1 d . . . . .
N3 N 0.83870(18) 0.93299(18) 0.35354(14) 0.0263(4) Uani 1 1 d . . . . .
N4 N 0.63487(16) 0.78352(18) 0.47439(13) 0.0256(4) Uani 1 1 d . . . . .
C21 C 0.75565(19) 0.8273(2) 0.46227(15) 0.0235(4) Uani 1 1 d . . . . .
C22 C 0.74200(19) 0.8830(2) 0.38387(16) 0.0247(4) Uani 1 1 d . . . . .
C23 C 0.7963(2) 0.9711(2) 0.27952(16) 0.0262(4) Uani 1 1 d . . . . .
C24 C 0.8578(2) 1.0259(2) 0.22459(19) 0.0343(5) Uani 1 1 d . . . . .
H24 H 0.941733 1.046381 0.237433 0.041 Uiso 1 1 calc R U . . .
C25 C 0.7919(3) 1.0491(2) 0.15100(19) 0.0378(6) Uani 1 1 d . . . . .
H25 H 0.831534 1.087323 0.113109 0.045 Uiso 1 1 calc R U . . .
C26 C 0.6679(3) 1.0177(2) 0.13053(18) 0.0384(6) Uani 1 1 d . . . . .
H26 H 0.625414 1.033867 0.078783 0.046 Uiso 1 1 calc R U . . .
C27 C 0.6070(2) 0.9636(2) 0.18478(17) 0.0325(5) Uani 1 1 d . . . . .
H27 H 0.523203 0.942193 0.170634 0.039 Uiso 1 1 calc R U . . .
C28 C 0.6709(2) 0.9407(2) 0.26103(16) 0.0267(4) Uani 1 1 d . . . . .
C29 C 0.63977(19) 0.8856(2) 0.32964(16) 0.0255(4) Uani 1 1 d . . . . .
C30 C 0.52232(19) 0.8298(2) 0.34274(16) 0.0286(5) Uani 1 1 d . . . . .
H30A H 0.471381 0.793632 0.283860 0.034 Uiso 1 1 calc R U . . .
H30B H 0.481802 0.890220 0.376917 0.034 Uiso 1 1 calc R U . . .
C31 C 0.54274(19) 0.7356(2) 0.39400(16) 0.0277(5) Uani 1 1 d . . . . .
H31A H 0.467649 0.707342 0.412182 0.033 Uiso 1 1 calc R U . . .
H31B H 0.567812 0.667601 0.354574 0.033 Uiso 1 1 calc R U . . .
C32 C 0.8304(2) 0.7274(2) 0.44548(17) 0.0295(5) Uani 1 1 d . . . . .
H32A H 0.836406 0.690994 0.496487 0.044 Uiso 1 1 calc R U . . .
H32B H 0.910077 0.759449 0.438419 0.044 Uiso 1 1 calc R U . . .
H32C H 0.792686 0.667954 0.390797 0.044 Uiso 1 1 calc R U . . .
C33 C 0.81934(19) 0.9263(2) 0.54491(16) 0.0254(4) Uani 1 1 d . . . . .
C34 C 0.7498(2) 1.0172(2) 0.59123(17) 0.0279(5) Uani 1 1 d . . . . .
H34 H 0.663452 0.983936 0.578989 0.034 Uiso 1 1 calc R U . . .
C35 C 0.7933(3) 1.0563(3) 0.69226(18) 0.0388(6) Uani 1 1 d . . . . .
H35A H 0.878268 1.087360 0.703977 0.058 Uiso 1 1 calc R U . . .
H35B H 0.780207 0.988719 0.718695 0.058 Uiso 1 1 calc R U . . .
H35C H 0.749482 1.118001 0.718960 0.058 Uiso 1 1 calc R U . . .
C36 C 0.62837(19) 0.7511(2) 0.55315(16) 0.0260(4) Uani 1 1 d . . . . .
C37 C 0.4842(2) 0.6620(2) 0.63147(16) 0.0276(5) Uani 1 1 d . . . . .
C38 C 0.4606(2) 0.7787(2) 0.68494(18) 0.0352(5) Uani 1 1 d . . . . .
H38A H 0.535887 0.832201 0.707846 0.053 Uiso 1 1 calc R U . . .
H38B H 0.422483 0.765978 0.735330 0.053 Uiso 1 1 calc R U . . .
H38C H 0.408292 0.813711 0.646316 0.053 Uiso 1 1 calc R U . . .
C39 C 0.5713(2) 0.6052(2) 0.68474(19) 0.0353(5) Uani 1 1 d . . . . .
H39A H 0.590499 0.535046 0.645060 0.053 Uiso 1 1 calc R U . . .
H39B H 0.535575 0.582247 0.733223 0.053 Uiso 1 1 calc R U . . .
H39C H 0.644082 0.661592 0.710281 0.053 Uiso 1 1 calc R U . . .
C40 C 0.3689(2) 0.5782(2) 0.59271(18) 0.0329(5) Uani 1 1 d . . . . .
H40A H 0.316038 0.615211 0.556053 0.049 Uiso 1 1 calc R U . . .
H40B H 0.330522 0.560375 0.641662 0.049 Uiso 1 1 calc R U . . .
H40C H 0.385751 0.505027 0.555410 0.049 Uiso 1 1 calc R U . . .
H1 H 0.587(3) 0.661(3) 0.004(2) 0.026(7) Uiso 1 1 d . . . . .
H3 H 0.907(3) 0.955(3) 0.384(2) 0.027(7) Uiso 1 1 d . . . . .

loop_
_atom_site_aniso_label
_atom_site_aniso_U_11
_atom_site_aniso_U_22
_atom_site_aniso_U_33
_atom_site_aniso_U_23
_atom_site_aniso_U_13
_atom_site_aniso_U_12
I1 0.04185(11) 0.04050(11) 0.03385(10) 0.01151(7) 0.00706(7) 0.01185(7)
O1 0.0210(8) 0.0366(9) 0.0477(10) 0.0138(8) 0.0025(7) -0.0010(7)
O2 0.0322(8) 0.0293(8) 0.0396(9) 0.0159(7) -0.0004(7) -0.0001(7)
O3 0.0312(8) 0.0270(8) 0.0358(9) 0.0118(7) -0.0048(7) 0.0061(7)
N1 0.0190(9) 0.0258(9) 0.0354(10) 0.0129(8) 0.0009(7) 0.0030(7)
N2 0.0225(9) 0.0228(9) 0.0324(10) 0.0099(8) -0.0007(7) 0.0020(7)
C1 0.0200(9) 0.0245(11) 0.0305(11) 0.0094(9) 0.0032(8) 0.0029(8)
C2 0.0193(9) 0.0229(10) 0.0291(11) 0.0070(9) 0.0024(8) 0.0038(8)
C3 0.0248(10) 0.0229(10) 0.0299(11) 0.0077(9) 0.0020(9) 0.0030(8)
C4 0.0304(11) 0.0316(12) 0.0344(12) 0.0118(10) -0.0017(10) 0.0057(9)
C5 0.0432(14) 0.0322(12) 0.0328(12) 0.0142(10) -0.0015(11) 0.0047(10)
C6 0.0423(13) 0.0283(12) 0.0347(12) 0.0129(10) 0.0039(10) -0.0013(10)
C7 0.0293(11) 0.0253(11) 0.0329(12) 0.0083(9) 0.0039(9) -0.0003(9)
C8 0.0255(10) 0.0223(10) 0.0285(11) 0.0069(9) 0.0029(9) 0.0029(8)
C9 0.0223(10) 0.0233(10) 0.0321(11) 0.0080(9) 0.0036(9) 0.0035(8)
C10 0.0206(10) 0.0301(11) 0.0395(13) 0.0144(10) 0.0017(9) 0.0024(8)
C11 0.0251(10) 0.0249(11) 0.0353(12) 0.0096(9) -0.0032(9) 0.0005(9)
C12 0.0339(12) 0.0329(12) 0.0367(13) 0.0134(10) 0.0137(10) 0.0107(10)
C13 0.0225(10) 0.0226(10) 0.0338(11) 0.0115(9) 0.0027(9) 0.0020(8)
C14 0.0268(11) 0.0244(11) 0.0329(12) 0.0075(9) 0.0006(9) 0.0046(8)
C15 0.0557(17) 0.0238(12) 0.0518(17) 0.0090(11) 0.0087(13) 0.0077(11)
C16 0.0264(10) 0.0289(11) 0.0299(11) 0.0098(9) 0.0022(9) 0.0054(9)
C17 0.0271(11) 0.0293(11) 0.0367(12) 0.0162(10) 0.0047(9) 0.0086(9)
C18 0.0308(12) 0.0398(14) 0.0419(14) 0.0184(12) -0.0032(11) 0.0051(10)
C19 0.0333(12) 0.0514(16) 0.0403(14) 0.0254(13) 0.0086(11) 0.0080(11)
C20 0.0406(14) 0.0309(13) 0.0506(16) 0.0131(12) 0.0144(12) 0.0085(10)
I2 0.04938(12) 0.02995(10) 0.04975(12) 0.01743(8) 0.01307(8) 0.01037(7)
O4 0.0204(7) 0.0358(9) 0.0406(10) 0.0128(8) 0.0012(7) 0.0008(6)
O5 0.0273(8) 0.0319(9) 0.0328(9) 0.0142(7) 0.0015(7) -0.0019(6)
O6 0.0271(8) 0.0280(8) 0.0287(8) 0.0082(6) 0.0080(6) -0.0041(6)
N3 0.0213(9) 0.0280(10) 0.0321(10) 0.0123(8) 0.0061(8) 0.0019(7)
N4 0.0189(8) 0.0288(10) 0.0296(10) 0.0108(8) 0.0037(7) -0.0016(7)
C21 0.0193(9) 0.0235(10) 0.0293(11) 0.0096(9) 0.0059(8) 0.0021(8)
C22 0.0225(10) 0.0235(10) 0.0299(11) 0.0091(9) 0.0064(8) 0.0033(8)
C23 0.0293(11) 0.0219(10) 0.0291(11) 0.0079(9) 0.0073(9) 0.0040(8)
C24 0.0396(13) 0.0293(12) 0.0410(14) 0.0158(11) 0.0176(11) 0.0070(10)
C25 0.0545(16) 0.0299(12) 0.0360(13) 0.0143(10) 0.0179(12) 0.0096(11)
C26 0.0559(16) 0.0313(12) 0.0301(12) 0.0107(10) 0.0046(11) 0.0120(11)
C27 0.0394(13) 0.0279(11) 0.0306(12) 0.0080(9) 0.0028(10) 0.0089(10)
C28 0.0294(11) 0.0207(10) 0.0293(11) 0.0053(8) 0.0037(9) 0.0047(8)
C29 0.0217(10) 0.0246(10) 0.0301(11) 0.0078(9) 0.0029(8) 0.0027(8)
C30 0.0201(10) 0.0339(12) 0.0320(11) 0.0110(10) 0.0012(8) 0.0027(9)
C31 0.0203(10) 0.0312(12) 0.0301(11) 0.0083(9) 0.0031(9) -0.0024(9)
C32 0.0267(11) 0.0283(11) 0.0372(12) 0.0132(10) 0.0075(9) 0.0073(9)
C33 0.0231(10) 0.0260(11) 0.0290(11) 0.0131(9) 0.0036(8) 0.0004(8)
C34 0.0251(10) 0.0274(11) 0.0320(12) 0.0107(9) 0.0038(9) 0.0013(8)
C35 0.0468(15) 0.0374(14) 0.0291(12) 0.0060(10) 0.0035(11) 0.0020(11)
C36 0.0226(10) 0.0233(10) 0.0325(11) 0.0082(9) 0.0059(9) 0.0009(8)
C37 0.0271(11) 0.0287(11) 0.0306(11) 0.0117(9) 0.0102(9) 0.0035(9)
C38 0.0349(12) 0.0352(13) 0.0348(13) 0.0054(10) 0.0056(10) 0.0096(10)
C39 0.0296(11) 0.0363(13) 0.0465(14) 0.0217(12) 0.0095(10) 0.0054(10)
C40 0.0269(11) 0.0325(12) 0.0419(13) 0.0140(10) 0.0111(10) -0.0012(9)

loop_
_atom_type_symbol
_atom_type_description
_atom_type_scat_dispersion_real
_atom_type_scat_dispersion_imag
_atom_type_scat_source
C C 0.0181 0.0091 'International Tables Vol C Tables 4.2.6.8 and 6.1.1.4'
H H 0.0000 0.0000 'International Tables Vol C Tables 4.2.6.8 and 6.1.1.4'
I I -0.3257 6.8362 'International Tables Vol C Tables 4.2.6.8 and 6.1.1.4'
N N 0.0311 0.0180 'International Tables Vol C Tables 4.2.6.8 and 6.1.1.4'
O O 0.0492 0.0322 'International Tables Vol C Tables 4.2.6.8 and 6.1.1.4'

loop_
_exptl_crystal_face_index_h
_exptl_crystal_face_index_k
_exptl_crystal_face_index_l
_exptl_crystal_face_perp_dist
3 6 -7 0.1442
-2 1 -9 0.1524
-5 -5 0 0.1658
1 -3 10 0.2250
5 3 3 0.1407
0 4 -10 0.1780
5 4 3 0.1406
-4 -2 -5 0.1837
5 4 2 0.1418
4 -7 2 0.2478
7 0 -5 0.1032
-5 6 -1 0.1311
-7 4 2 0.1415
5 -1 -8 0.0978
0 -8 2 0.1754
-3 6 4 0.1173
-2 7 1 0.1285
2 -7 -1 0.1734
1 -2 -9 0.1214
-3 -6 0 0.1392
1 5 5 0.1228
-3 -7 3 0.1528
5 -4 6 0.2628
-5 4 -6 0.1647
7 2 -2 0.1275
-3 -6 6 0.1578
1 -4 -7 0.1230
-2 -7 1 0.1400
-1 5 5 0.1113

loop_
_geom_angle_atom_site_label_1
_geom_angle_atom_site_label_2
_geom_angle_atom_site_label_3
_geom_angle
_geom_angle_site_symmetry_1
_geom_angle_site_symmetry_3
_geom_angle_publ_flag
C16 O3 C17 121.19(19) . . ?
C3 N1 C2 108.34(19) . . ?
C16 N2 C11 122.66(19) . . ?
C16 N2 C1 115.50(18) . . ?
C11 N2 C1 118.39(18) . . ?
N2 C1 C2 106.95(17) . . ?
N2 C1 C12 111.2(2) . . ?
C2 C1 C12 111.41(19) . . ?
N2 C1 C13 111.02(18) . . ?
C2 C1 C13 106.40(19) . . ?
C12 C1 C13 109.71(19) . . ?
C9 C2 N1 110.3(2) . . ?
C9 C2 C1 126.7(2) . . ?
N1 C2 C1 123.01(19) . . ?
N1 C3 C4 129.9(2) . . ?
N1 C3 C8 107.9(2) . . ?
C4 C3 C8 122.1(2) . . ?
C5 C4 C3 117.4(2) . . ?
C4 C5 C6 121.1(2) . . ?
C7 C6 C5 121.3(2) . . ?
C6 C7 C8 118.8(2) . . ?
C7 C8 C3 119.3(2) . . ?
C7 C8 C9 133.9(2) . . ?
C3 C8 C9 106.72(19) . . ?
C2 C9 C8 106.7(2) . . ?
C2 C9 C10 121.8(2) . . ?
C8 C9 C10 131.3(2) . . ?
C9 C10 C11 107.83(19) . . ?
N2 C11 C10 109.8(2) . . ?
O1 C13 C14 120.1(2) . . ?
O1 C13 C1 119.3(2) . . ?
C14 C13 C1 120.35(19) . . ?
C15 C14 C13 112.2(2) . . ?
C15 C14 I1 109.08(18) . . ?
C13 C14 I1 106.59(15) . . ?
O2 C16 O3 126.1(2) . . ?
O2 C16 N2 122.2(2) . . ?
O3 C16 N2 111.7(2) . . ?
O3 C17 C20 109.3(2) . . ?
O3 C17 C19 111.04(19) . . ?
C20 C17 C19 112.5(2) . . ?
O3 C17 C18 101.24(19) . . ?
C20 C17 C18 111.3(2) . . ?
C19 C17 C18 111.0(2) . . ?
C36 O6 C37 121.53(18) . . ?
C23 N3 C22 107.81(19) . . ?
C36 N4 C31 121.95(18) . . ?
C36 N4 C21 115.14(18) . . ?
C31 N4 C21 118.54(18) . . ?
N4 C21 C22 107.02(18) . . ?
N4 C21 C32 111.52(18) . . ?
C22 C21 C32 110.77(19) . . ?
N4 C21 C33 110.93(18) . . ?
C22 C21 C33 106.60(17) . . ?
C32 C21 C33 109.85(19) . . ?
C29 C22 N3 110.2(2) . . ?
C29 C22 C21 127.3(2) . . ?
N3 C22 C21 122.4(2) . . ?
N3 C23 C24 129.9(2) . . ?
N3 C23 C28 108.43(19) . . ?
C24 C23 C28 121.6(2) . . ?
C25 C24 C23 117.5(2) . . ?
C24 C25 C26 121.8(2) . . ?
C27 C26 C25 120.7(2) . . ?
C26 C27 C28 118.9(2) . . ?
C27 C28 C23 119.4(2) . . ?
C27 C28 C29 134.4(2) . . ?
C23 C28 C29 106.1(2) . . ?
C22 C29 C28 107.42(19) . . ?
C22 C29 C30 121.7(2) . . ?
C28 C29 C30 130.8(2) . . ?
C29 C30 C31 108.64(18) . . ?
N4 C31 C30 110.58(19) . . ?
O4 C33 C34 120.7(2) . . ?
O4 C33 C21 119.2(2) . . ?
C34 C33 C21 119.74(19) . . ?
C33 C34 C35 112.1(2) . . ?
C33 C34 I2 106.90(14) . . ?
C35 C34 I2 108.69(17) . . ?
O5 C36 O6 125.9(2) . . ?
O5 C36 N4 122.1(2) . . ?
O6 C36 N4 112.0(2) . . ?
O6 C37 C38 108.41(19) . . ?
O6 C37 C40 101.69(19) . . ?
C38 C37 C40 110.8(2) . . ?
O6 C37 C39 111.31(18) . . ?
C38 C37 C39 113.0(2) . . ?
C40 C37 C39 111.0(2) . . ?

loop_
_geom_bond_atom_site_label_1
_geom_bond_atom_site_label_2
_geom_bond_distance
_geom_bond_site_symmetry_2
_geom_bond_publ_flag
I1 C14 2.180(2) . ?
O1 C13 1.208(3) . ?
O2 C16 1.219(3) . ?
O3 C16 1.342(3) . ?
O3 C17 1.480(3) . ?
N1 C3 1.374(3) . ?
N1 C2 1.377(3) . ?
N2 C16 1.368(3) . ?
N2 C11 1.474(3) . ?
N2 C1 1.479(3) . ?
C1 C2 1.504(3) . ?
C1 C12 1.523(3) . ?
C1 C13 1.547(3) . ?
C2 C9 1.364(3) . ?
C3 C4 1.394(3) . ?
C3 C8 1.413(3) . ?
C4 C5 1.385(4) . ?
C5 C6 1.408(4) . ?
C6 C7 1.377(4) . ?
C7 C8 1.399(3) . ?
C8 C9 1.431(3) . ?
C9 C10 1.490(3) . ?
C10 C11 1.525(3) . ?
C13 C14 1.522(3) . ?
C14 C15 1.521(3) . ?
C17 C20 1.512(4) . ?
C17 C19 1.518(3) . ?
C17 C18 1.526(4) . ?
I2 C34 2.170(2) . ?
O4 C33 1.208(3) . ?
O5 C36 1.221(3) . ?
O6 C36 1.338(3) . ?
O6 C37 1.482(3) . ?
N3 C23 1.374(3) . ?
N3 C22 1.387(3) . ?
N4 C36 1.369(3) . ?
N4 C31 1.477(3) . ?
N4 C21 1.477(3) . ?
C21 C22 1.505(3) . ?
C21 C32 1.532(3) . ?
C21 C33 1.553(3) . ?
C22 C29 1.357(3) . ?
C23 C24 1.397(3) . ?
C23 C28 1.418(3) . ?
C24 C25 1.380(4) . ?
C25 C26 1.405(4) . ?
C26 C27 1.381(4) . ?
C27 C28 1.401(3) . ?
C28 C29 1.431(3) . ?
C29 C30 1.493(3) . ?
C30 C31 1.524(3) . ?
C33 C34 1.521(3) . ?
C34 C35 1.526(4) . ?
C37 C38 1.512(3) . ?
C37 C40 1.518(3) . ?
C37 C39 1.520(3) . ?

loop_
_geom_hbond_atom_site_label_D
_geom_hbond_atom_site_label_H
_geom_hbond_atom_site_label_A
_geom_hbond_distance_DH
_geom_hbond_distance_HA
_geom_hbond_distance_DA
_geom_hbond_angle_DHA
_geom_hbond_site_symmetry_A
_geom_hbond_publ_flag
N1 H1 O1 0.82(3) 2.03(3) 2.836(3) 168(3) 2_665 yes
N3 H3 O4 0.84(3) 2.13(3) 2.917(3) 157(3) 2_776 yes

loop_
_geom_torsion_atom_site_label_1
_geom_torsion_atom_site_label_2
_geom_torsion_atom_site_label_3
_geom_torsion_atom_site_label_4
_geom_torsion
_geom_torsion_site_symmetry_1
_geom_torsion_site_symmetry_2
_geom_torsion_site_symmetry_3
_geom_torsion_site_symmetry_4
_geom_torsion_publ_flag
C16 N2 C1 C2 -167.3(2) . . . . ?
C11 N2 C1 C2 33.1(3) . . . . ?
C16 N2 C1 C12 70.8(3) . . . . ?
C11 N2 C1 C12 -88.8(2) . . . . ?
C16 N2 C1 C13 -51.6(3) . . . . ?
C11 N2 C1 C13 148.7(2) . . . . ?
C3 N1 C2 C9 1.2(3) . . . . ?
C3 N1 C2 C1 -178.8(2) . . . . ?
N2 C1 C2 C9 2.0(3) . . . . ?
C12 C1 C2 C9 123.7(3) . . . . ?
C13 C1 C2 C9 -116.7(3) . . . . ?
N2 C1 C2 N1 -178.1(2) . . . . ?
C12 C1 C2 N1 -56.3(3) . . . . ?
C13 C1 C2 N1 63.2(3) . . . . ?
C2 N1 C3 C4 -177.2(3) . . . . ?
C2 N1 C3 C8 -0.7(3) . . . . ?
N1 C3 C4 C5 176.4(3) . . . . ?
C8 C3 C4 C5 0.3(4) . . . . ?
C3 C4 C5 C6 1.1(4) . . . . ?
C4 C5 C6 C7 -1.5(4) . . . . ?
C5 C6 C7 C8 0.4(4) . . . . ?
C6 C7 C8 C3 0.9(4) . . . . ?
C6 C7 C8 C9 -176.6(3) . . . . ?
N1 C3 C8 C7 -178.2(2) . . . . ?
C4 C3 C8 C7 -1.3(4) . . . . ?
N1 C3 C8 C9 -0.1(3) . . . . ?
C4 C3 C8 C9 176.8(2) . . . . ?
N1 C2 C9 C8 -1.2(3) . . . . ?
C1 C2 C9 C8 178.7(2) . . . . ?
N1 C2 C9 C10 173.7(2) . . . . ?
C1 C2 C9 C10 -6.3(4) . . . . ?
C7 C8 C9 C2 178.5(3) . . . . ?
C3 C8 C9 C2 0.8(3) . . . . ?
C7 C8 C9 C10 4.2(5) . . . . ?
C3 C8 C9 C10 -173.5(3) . . . . ?
C2 C9 C10 C11 -21.5(3) . . . . ?
C8 C9 C10 C11 152.1(3) . . . . ?
C16 N2 C11 C10 139.0(2) . . . . ?
C1 N2 C11 C10 -63.0(3) . . . . ?
C9 C10 C11 N2 52.0(3) . . . . ?
N2 C1 C13 O1 144.3(2) . . . . ?
C2 C1 C13 O1 -99.6(2) . . . . ?
C12 C1 C13 O1 21.0(3) . . . . ?
N2 C1 C13 C14 -41.2(3) . . . . ?
C2 C1 C13 C14 74.8(2) . . . . ?
C12 C1 C13 C14 -164.6(2) . . . . ?
O1 C13 C14 C15 -40.3(3) . . . . ?
C1 C13 C14 C15 145.3(2) . . . . ?
O1 C13 C14 I1 79.0(2) . . . . ?
C1 C13 C14 I1 -95.4(2) . . . . ?
C17 O3 C16 O2 16.5(4) . . . . ?
C17 O3 C16 N2 -162.7(2) . . . . ?
C11 N2 C16 O2 176.6(2) . . . . ?
C1 N2 C16 O2 18.0(3) . . . . ?
C11 N2 C16 O3 -4.2(3) . . . . ?
C1 N2 C16 O3 -162.8(2) . . . . ?
C16 O3 C17 C20 60.1(3) . . . . ?
C16 O3 C17 C19 -64.6(3) . . . . ?
C16 O3 C17 C18 177.5(2) . . . . ?
C36 N4 C21 C22 -167.6(2) . . . . ?
C31 N4 C21 C22 35.4(3) . . . . ?
C36 N4 C21 C32 71.1(3) . . . . ?
C31 N4 C21 C32 -85.9(2) . . . . ?
C36 N4 C21 C33 -51.7(3) . . . . ?
C31 N4 C21 C33 151.3(2) . . . . ?
C23 N3 C22 C29 1.6(3) . . . . ?
C23 N3 C22 C21 177.5(2) . . . . ?
N4 C21 C22 C29 -4.5(3) . . . . ?
C32 C21 C22 C29 117.3(3) . . . . ?
C33 C21 C22 C29 -123.3(2) . . . . ?
N4 C21 C22 N3 -179.7(2) . . . . ?
C32 C21 C22 N3 -57.9(3) . . . . ?
C33 C21 C22 N3 61.5(3) . . . . ?
C22 N3 C23 C24 -179.2(3) . . . . ?
C22 N3 C23 C28 -2.1(3) . . . . ?
N3 C23 C24 C25 176.5(2) . . . . ?
C28 C23 C24 C25 -0.3(4) . . . . ?
C23 C24 C25 C26 -0.9(4) . . . . ?
C24 C25 C26 C27 1.0(4) . . . . ?
C25 C26 C27 C28 0.2(4) . . . . ?
C26 C27 C28 C23 -1.4(4) . . . . ?
C26 C27 C28 C29 -178.4(3) . . . . ?
N3 C23 C28 C27 -175.9(2) . . . . ?
C24 C23 C28 C27 1.5(4) . . . . ?
N3 C23 C28 C29 1.8(3) . . . . ?
C24 C23 C28 C29 179.2(2) . . . . ?
N3 C22 C29 C28 -0.5(3) . . . . ?
C21 C22 C29 C28 -176.1(2) . . . . ?
N3 C22 C29 C30 175.6(2) . . . . ?
C21 C22 C29 C30 -0.1(4) . . . . ?
C27 C28 C29 C22 176.4(3) . . . . ?
C23 C28 C29 C22 -0.8(3) . . . . ?
C27 C28 C29 C30 0.8(5) . . . . ?
C23 C28 C29 C30 -176.4(2) . . . . ?
C22 C29 C30 C31 -22.7(3) . . . . ?
C28 C29 C30 C31 152.3(2) . . . . ?
C36 N4 C31 C30 143.5(2) . . . . ?
C21 N4 C31 C30 -61.1(3) . . . . ?
C29 C30 C31 N4 49.6(3) . . . . ?
N4 C21 C33 O4 147.4(2) . . . . ?
C22 C21 C33 O4 -96.4(2) . . . . ?
C32 C21 C33 O4 23.7(3) . . . . ?
N4 C21 C33 C34 -39.0(3) . . . . ?
C22 C21 C33 C34 77.2(2) . . . . ?
C32 C21 C33 C34 -162.75(19) . . . . ?
O4 C33 C34 C35 -40.7(3) . . . . ?
C21 C33 C34 C35 145.8(2) . . . . ?
O4 C33 C34 I2 78.3(2) . . . . ?
C21 C33 C34 I2 -95.21(19) . . . . ?
C37 O6 C36 O5 17.1(4) . . . . ?
C37 O6 C36 N4 -162.58(19) . . . . ?
C31 N4 C36 O5 175.3(2) . . . . ?
C21 N4 C36 O5 19.1(3) . . . . ?
C31 N4 C36 O6 -5.0(3) . . . . ?
C21 N4 C36 O6 -161.19(19) . . . . ?
C36 O6 C37 C38 63.3(3) . . . . ?
C36 O6 C37 C40 -179.9(2) . . . . ?
C36 O6 C37 C39 -61.6(3) . . . . ?
